data_4304278
loop_
_publ_author_name
'Taketo Taguchi'
'Theocharis C. Stamatatos'
'Khalil A. Abboud'
'Candace M. Jones'
'Katye M. Poole'
'Ted A. O'Brien'
'George Christou'

_publ_section_title
;
New Fe4, Fe6, and Fe8 Clusters of Iron(III) from the Use of 2-Pyridyl
Alcohols: Structural, Magnetic, and Computational Characterization
;
_journal_name_full 'Inorganic Chemistry'
_journal_page_first 4095
_journal_page_last 4108
_journal_paper_doi 10.1021/ic701756p
_journal_volume 47
_journal_year 2008
_chemical_formula_sum 'C66 H99 Cl5 Fe8 N8 O42'
_chemical_formula_weight 2300.58
_chemical_name_systematic
; 
 ? 
;
_space_group_IT_number 2
_symmetry_cell_setting triclinic
_symmetry_space_group_name_Hall '-P 1'
_symmetry_space_group_name_H-M 'P -1'
_atom_sites_solution_hydrogens geom
_atom_sites_solution_primary direct
_atom_sites_solution_secondary difmap
_audit_creation_method SHELXL-97
_cell_angle_alpha 78.547(2)
_cell_angle_beta 76.319(2)
_cell_angle_gamma 87.39(2)
_cell_formula_units_Z 2
_cell_length_a 13.6178(14)
_cell_length_b 18.6824(19)
_cell_length_c 19.069(2)
_cell_measurement_reflns_used 69
_cell_measurement_temperature 173(2)
_cell_measurement_theta_max 28.0
_cell_measurement_theta_min 2.0
_cell_volume 4619.9(8)
_computing_cell_refinement 'Bruker SMART v5.624 & SAINT 6.36a (Bruker 1998)'
_computing_data_collection 'Bruker SMART v5.624 (Bruker 1998)'
_computing_data_reduction 'Bruker SHELXTL v6.14 (Bruker 2000)'
_computing_molecular_graphics 'Bruker SHELXTL v6.14'
_computing_publication_material 'Bruker SHELXTL v6.14'
_computing_structure_refinement 'Bruker SHELXTL v6.14'
_computing_structure_solution 'Bruker SHELXTL v6.14'
_diffrn_ambient_temperature 173(2)
_diffrn_measured_fraction_theta_full 0.957
_diffrn_measured_fraction_theta_max 0.957
_diffrn_measurement_device_type 'SMART CCD area detector'
_diffrn_measurement_method '\w scans'
_diffrn_radiation_monochromator graphite
_diffrn_radiation_source 'fine-focus sealed tube'
_diffrn_radiation_type MoK\a
_diffrn_radiation_wavelength 0.71073
_diffrn_reflns_av_R_equivalents 0.0603
_diffrn_reflns_av_sigmaI/netI 0.1592
_diffrn_reflns_limit_h_max 17
_diffrn_reflns_limit_h_min -17
_diffrn_reflns_limit_k_max 23
_diffrn_reflns_limit_k_min -17
_diffrn_reflns_limit_l_max 23
_diffrn_reflns_limit_l_min -24
_diffrn_reflns_number 30354
_diffrn_reflns_theta_full 27.50
_diffrn_reflns_theta_max 27.50
_diffrn_reflns_theta_min 1.54
_diffrn_standards_decay_% 1
_diffrn_standards_number 0
_exptl_absorpt_coefficient_mu 1.457
_exptl_absorpt_correction_T_max 0.8483
_exptl_absorpt_correction_T_min 0.7695
_exptl_absorpt_correction_type integration
_exptl_absorpt_process_details 'based on measured indexed crystal faces, Bruker SHELXTL  v6.12 (Bruker 1998)'
_exptl_crystal_colour orange
_exptl_crystal_density_diffrn 1.654
_exptl_crystal_density_meas 0
_exptl_crystal_density_method 'not measured'
_exptl_crystal_description needles
_exptl_crystal_F_000 2360
_exptl_crystal_size_max 0.18
_exptl_crystal_size_mid 0.16
_exptl_crystal_size_min 0.13
_refine_diff_density_max 0.848
_refine_diff_density_min -0.842
_refine_diff_density_rms 0.137
_refine_ls_extinction_method none
_refine_ls_goodness_of_fit_ref 1.022
_refine_ls_hydrogen_treatment constr
_refine_ls_matrix_type full
_refine_ls_number_parameters 1225
_refine_ls_number_reflns 20320
_refine_ls_number_restraints 0
_refine_ls_restrained_S_all 1.022
_refine_ls_R_factor_all 0.1527
_refine_ls_R_factor_gt 0.0702
_refine_ls_shift/su_max 0.007
_refine_ls_shift/su_mean 0.000
_refine_ls_structure_factor_coef Fsqd
_refine_ls_weighting_details 'calc w=1/[\s^2^(Fo^2^)+(0.0856P)^2^+1.1690P] where P=(Fo^2^+2Fc^2^)/3'
_refine_ls_weighting_scheme calc
_refine_ls_wR_factor_gt 0.1666
_refine_ls_wR_factor_ref 0.1993
_reflns_number_gt 10386
_reflns_number_total 20320
_reflns_threshold_expression I>2\s(I)
_cod_data_source_file ic701756p-file005.cif
_cod_data_source_block tt11
_cod_depositor_comments
;
The following automatic conversions were performed:
'_symmetry_cell_setting' value 'Triclinic' changed to 'triclinic'
according to '/home/saulius/struct/CIF-dictionaries/cif_core.dic'
dictionary named 'cif_core.dic' version 2.4.1 from 2010-06-29.

Automatic conversion script
Id: cif_fix_enum 1527 2010-12-29 10:47:43Z saulius 
;
_cod_database_code 4304278

loop_
_symmetry_equiv_pos_as_xyz
'x, y, z'
'-x, -y, -z'

loop_
_atom_site_label
_atom_site_type_symbol
_atom_site_fract_x
_atom_site_fract_y
_atom_site_fract_z
_atom_site_U_iso_or_equiv
_atom_site_adp_type
_atom_site_occupancy
_atom_site_symmetry_multiplicity
_atom_site_calc_flag
_atom_site_refinement_flags
_atom_site_disorder_assembly
_atom_site_disorder_group
Fe1 Fe 0.23956(7) 0.24604(5) 0.01787(5) 0.0264(2) Uani 1 1 d . . .
Fe2 Fe 0.05876(7) 0.16888(5) 0.13951(5) 0.0263(2) Uani 1 1 d . . .
Fe3 Fe 0.11684(7) 0.17816(5) 0.30668(5) 0.0252(2) Uani 1 1 d . . .
Fe4 Fe 0.00051(7) 0.33435(5) 0.35272(5) 0.0278(2) Uani 1 1 d . . .
Fe5 Fe 0.17158(7) 0.28243(5) 0.43555(5) 0.0299(2) Uani 1 1 d . . .
Fe6 Fe 0.26127(7) 0.32877(5) 0.26828(5) 0.0264(2) Uani 1 1 d . . .
Fe7 Fe 0.11296(7) 0.33657(5) 0.16810(5) 0.0248(2) Uani 1 1 d . . .
Fe8 Fe 0.29469(7) 0.20834(5) 0.16971(5) 0.0261(2) Uani 1 1 d . . .
Cl1 Cl 0.71599(16) 0.00944(12) 0.34337(13) 0.0565(6) Uani 1 1 d . . .
Cl2 Cl 0.66789(14) 0.43577(10) 0.17320(11) 0.0436(5) Uani 1 1 d . . .
Cl3 Cl 0.62385(14) 0.59552(13) 0.42902(11) 0.0496(5) Uani 1 1 d . . .
Cl4 Cl 0.82973(16) 0.09923(11) 0.90338(12) 0.0543(5) Uani 1 1 d . . .
Cl5 Cl 0.08095(15) 0.59116(12) 0.31041(12) 0.0536(5) Uani 1 1 d . . .
N1 N 0.1941(4) 0.2809(3) -0.0882(3) 0.0313(13) Uani 1 1 d . . .
N2 N -0.0968(4) 0.1623(3) 0.1447(3) 0.0338(14) Uani 1 1 d . . .
N3 N 0.0868(4) 0.0753(3) 0.3737(3) 0.0289(13) Uani 1 1 d . . .
N4 N 0.3920(4) 0.1213(3) 0.1517(3) 0.0328(13) Uani 1 1 d . . .
N5 N -0.1573(4) 0.3178(3) 0.3799(3) 0.0289(13) Uani 1 1 d . . .
N6 N 0.1015(4) 0.2394(3) 0.5544(3) 0.0347(14) Uani 1 1 d . . .
N7 N 0.3334(4) 0.4238(3) 0.2650(3) 0.0309(13) Uani 1 1 d . . .
N8 N 0.0683(4) 0.4328(3) 0.1104(3) 0.0267(12) Uani 1 1 d . . .
O1 O 0.3021(3) 0.1560(2) -0.0265(2) 0.0345(11) Uani 1 1 d . . .
H1D H 0.3591 0.1645 -0.0670 0.041 Uiso 1 1 calc R . .
O2 O 0.3604(3) 0.3077(2) -0.0647(2) 0.0319(11) Uani 1 1 d . . .
H2C H 0.4220 0.3129 -0.0510 0.038 Uiso 1 1 calc R . .
O3 O 0.0961(3) 0.2056(2) 0.0301(2) 0.0301(10) Uani 1 1 d . . .
O4 O 0.0317(3) 0.0641(3) 0.1176(2) 0.0374(12) Uani 1 1 d . . .
H4B H 0.0869 0.0321 0.1062 0.045 Uiso 1 1 calc R . .
O5 O 0.0092(3) 0.2666(2) 0.1614(2) 0.0275(10) Uani 1 1 d . . .
O6 O 0.0502(3) 0.1236(2) 0.2462(2) 0.0284(10) Uani 1 1 d . . .
O7 O 0.1626(3) 0.1874(2) 0.4007(2) 0.0287(10) Uani 1 1 d . . .
O8 O 0.2549(3) 0.1345(2) 0.2633(2) 0.0271(10) Uani 1 1 d . . .
O9 O 0.3712(3) 0.2422(2) 0.0648(2) 0.0307(11) Uani 1 1 d . . .
O10 O -0.0115(3) 0.2306(2) 0.3390(2) 0.0278(10) Uani 1 1 d . . .
O11 O -0.0688(3) 0.4323(3) 0.3857(2) 0.0357(11) Uani 1 1 d . . .
H11B H -0.0280 0.4698 0.3911 0.043 Uiso 1 1 calc R . .
O12 O 0.0169(3) 0.3018(3) 0.4554(2) 0.0358(11) Uani 1 1 d . . .
O13 O 0.2852(4) 0.2362(3) 0.4921(2) 0.0385(12) Uani 1 1 d . . .
H13B H 0.3531 0.2385 0.4641 0.046 Uiso 1 1 calc R . .
O14 O 0.1930(4) 0.3756(3) 0.4739(2) 0.0371(12) Uani 1 1 d . . .
H14A H 0.2341 0.3699 0.5086 0.044 Uiso 1 1 calc R . .
O15 O 0.1395(3) 0.3331(2) 0.3426(2) 0.0278(10) Uani 1 1 d . . .
O16 O 0.3165(3) 0.3031(3) 0.3588(2) 0.0339(11) Uani 1 1 d . . .
O17 O 0.2257(3) 0.3959(2) 0.1823(2) 0.0270(10) Uani 1 1 d . . .
O18 O 0.3667(3) 0.2736(2) 0.2082(2) 0.0274(10) Uani 1 1 d . . .
O19 O 0.1754(3) 0.2609(2) 0.2305(2) 0.0251(10) Uani 1 1 d . . .
O20 O 0.0077(3) 0.3774(2) 0.2466(2) 0.0269(10) Uani 1 1 d . . .
O21 O 0.1891(3) 0.3351(2) 0.0596(2) 0.0269(10) Uani 1 1 d . . .
O22 O 0.1969(3) 0.1881(2) 0.1187(2) 0.0273(10) Uani 1 1 d . . .
O23 O 0.4493(4) 0.1725(3) 0.4269(3) 0.0629(17) Uani 1 1 d . . .
O24 O 0.5272(10) 0.0784(7) 0.5222(7) 0.206(6) Uani 1 1 d . . .
O25 O 0.5789(9) 0.2928(7) 0.6375(7) 0.185(5) Uani 1 1 d . . .
O26 O 0.3883(5) 0.1631(3) 0.8340(3) 0.0573(16) Uani 1 1 d . . .
O27 O 0.5657(8) 0.2151(8) 0.7634(6) 0.193(6) Uani 1 1 d . . .
O28 O 0.6689(9) 0.3547(11) 0.9924(7) 0.230(8) Uani 1 1 d . . .
O29 O 0.4965(9) 0.3856(7) 0.9561(5) 0.143(5) Uani 1 1 d . . .
O30 O 0.7805(5) -0.0276(4) 0.2902(5) 0.100(3) Uani 1 1 d . . .
O31 O 0.6157(5) -0.0034(5) 0.3414(5) 0.122(3) Uani 1 1 d . . .
O32 O 0.7400(11) -0.0190(5) 0.4104(5) 0.174(6) Uani 1 1 d . . .
O33 O 0.7362(5) 0.0848(3) 0.3247(4) 0.083(2) Uani 1 1 d . . .
O34 O 0.7023(5) 0.3892(3) 0.1195(3) 0.0666(17) Uani 1 1 d . . .
O35 O 0.5768(4) 0.4700(3) 0.1604(4) 0.0703(19) Uani 1 1 d . . .
O36 O 0.6500(6) 0.3925(4) 0.2436(3) 0.093(2) Uani 1 1 d . . .
O37 O 0.7438(4) 0.4901(3) 0.1620(3) 0.0566(15) Uani 1 1 d . . .
O38 O 0.6024(5) 0.5714(5) 0.3686(4) 0.095(3) Uani 1 1 d . . .
O39 O 0.5551(5) 0.6488(5) 0.4540(5) 0.099(3) Uani 1 1 d . . .
O40 O 0.6199(6) 0.5353(4) 0.4898(4) 0.094(2) Uani 1 1 d . . .
O41 O 0.7254(4) 0.6265(3) 0.4081(3) 0.0509(14) Uani 1 1 d . . .
O42 O 0.7285(5) 0.0952(4) 0.9427(5) 0.112(3) Uani 1 1 d . . .
O43 O 0.8434(6) 0.0570(4) 0.8479(4) 0.086(2) Uani 1 1 d . . .
O44 O 0.8570(5) 0.1723(3) 0.8735(4) 0.086(2) Uani 1 1 d . . .
O45 O 0.8940(7) 0.0670(5) 0.9486(5) 0.126(3) Uani 1 1 d . . .
O46 O 0.1489(4) 0.6067(3) 0.3504(3) 0.0642(17) Uani 1 1 d . . .
O47 O 0.0930(5) 0.6425(4) 0.2430(3) 0.080(2) Uani 1 1 d . . .
O48 O -0.0208(5) 0.5903(4) 0.3542(4) 0.090(2) Uani 1 1 d . . .
O49 O 0.1003(6) 0.5183(3) 0.2944(4) 0.079(2) Uani 1 1 d . . .
C1 C 0.2658(6) 0.0829(4) -0.0009(5) 0.056(2) Uani 1 1 d . . .
H1A H 0.3079 0.0507 -0.0306 0.084 Uiso 1 1 calc R . .
H1B H 0.1957 0.0806 -0.0051 0.084 Uiso 1 1 calc R . .
H1C H 0.2689 0.0670 0.0507 0.084 Uiso 1 1 calc R . .
C2 C 0.3546(5) 0.3406(4) -0.1375(3) 0.0332(16) Uani 1 1 d . . .
H2A H 0.4106 0.3231 -0.1736 0.040 Uiso 1 1 calc R . .
H2B H 0.3600 0.3944 -0.1447 0.040 Uiso 1 1 calc R . .
C3 C 0.2558(5) 0.3202(4) -0.1481(3) 0.0301(15) Uani 1 1 d . . .
C4 C 0.2293(6) 0.3377(4) -0.2145(4) 0.0372(17) Uani 1 1 d . . .
H4A H 0.2749 0.3646 -0.2559 0.045 Uiso 1 1 calc R . .
C5 C 0.1385(6) 0.3168(4) -0.2213(4) 0.0394(18) Uani 1 1 d . . .
H5A H 0.1194 0.3294 -0.2670 0.047 Uiso 1 1 calc R . .
C6 C 0.0731(6) 0.2758(4) -0.1590(4) 0.0376(17) Uani 1 1 d . . .
H6A H 0.0092 0.2600 -0.1620 0.045 Uiso 1 1 calc R . .
C7 C 0.1037(5) 0.2589(4) -0.0934(3) 0.0297(15) Uani 1 1 d . . .
C8 C 0.0417(5) 0.2155(4) -0.0236(4) 0.0349(16) Uani 1 1 d . . .
H8A H -0.0220 0.2417 -0.0075 0.042 Uiso 1 1 calc R . .
H8B H 0.0243 0.1675 -0.0320 0.042 Uiso 1 1 calc R . .
C9 C -0.0688(5) 0.0414(4) 0.1198(4) 0.0390(18) Uani 1 1 d . . .
H9A H -0.0883 -0.0026 0.1587 0.047 Uiso 1 1 calc R . .
H9B H -0.0713 0.0292 0.0721 0.047 Uiso 1 1 calc R . .
C10 C -0.1398(5) 0.1025(4) 0.1355(4) 0.0392(18) Uani 1 1 d . . .
C11 C -0.2417(6) 0.0988(5) 0.1398(5) 0.060(3) Uani 1 1 d . . .
H11A H -0.2713 0.0571 0.1315 0.072 Uiso 1 1 calc R . .
C12 C -0.2997(6) 0.1593(5) 0.1568(6) 0.069(3) Uani 1 1 d . . .
H12A H -0.3704 0.1588 0.1604 0.083 Uiso 1 1 calc R . .
C13 C -0.2563(6) 0.2198(4) 0.1687(5) 0.051(2) Uani 1 1 d . . .
H13A H -0.2967 0.2600 0.1822 0.062 Uiso 1 1 calc R . .
C14 C -0.1521(5) 0.2206(4) 0.1605(4) 0.0337(16) Uani 1 1 d . . .
C15 C -0.0947(4) 0.2843(4) 0.1685(4) 0.0292(15) Uani 1 1 d . . .
H15A H -0.1021 0.3272 0.1302 0.035 Uiso 1 1 calc R . .
H15B H -0.1228 0.2971 0.2172 0.035 Uiso 1 1 calc R . .
C16 C 0.0054(5) 0.0525(4) 0.2816(4) 0.0309(15) Uani 1 1 d . . .
H16A H 0.0252 0.0177 0.2478 0.037 Uiso 1 1 calc R . .
H16B H -0.0692 0.0566 0.2933 0.037 Uiso 1 1 calc R . .
C17 C 0.0410(5) 0.0247(4) 0.3513(4) 0.0320(16) Uani 1 1 d . . .
C18 C 0.0350(6) -0.0459(4) 0.3871(4) 0.0417(18) Uani 1 1 d . . .
H18A H 0.0004 -0.0812 0.3723 0.050 Uiso 1 1 calc R . .
C19 C 0.0807(6) -0.0654(4) 0.4462(4) 0.048(2) Uani 1 1 d . . .
H19A H 0.0776 -0.1145 0.4722 0.057 Uiso 1 1 calc R . .
C20 C 0.1307(6) -0.0131(4) 0.4668(4) 0.0400(18) Uani 1 1 d . . .
H20A H 0.1639 -0.0263 0.5060 0.048 Uiso 1 1 calc R . .
C21 C 0.1319(5) 0.0576(4) 0.4302(3) 0.0310(16) Uani 1 1 d . . .
C22 C 0.1832(5) 0.1209(4) 0.4444(4) 0.0294(15) Uani 1 1 d . . .
H22A H 0.1600 0.1240 0.4970 0.035 Uiso 1 1 calc R . .
H22B H 0.2571 0.1125 0.4339 0.035 Uiso 1 1 calc R . .
C23 C 0.2908(6) 0.0618(4) 0.2663(4) 0.045(2) Uani 1 1 d . . .
H23A H 0.2355 0.0291 0.2666 0.053 Uiso 1 1 calc R . .
H23B H 0.3149 0.0449 0.3119 0.053 Uiso 1 1 calc R . .
C24 C 0.3757(5) 0.0593(4) 0.2005(4) 0.0397(18) Uani 1 1 d . . .
C25 C 0.4322(6) -0.0023(5) 0.1860(5) 0.059(2) Uani 1 1 d . . .
H25A H 0.4215 -0.0474 0.2200 0.070 Uiso 1 1 calc R . .
C26 C 0.5044(7) 0.0045(5) 0.1205(5) 0.073(3) Uani 1 1 d . . .
H26A H 0.5456 -0.0362 0.1098 0.087 Uiso 1 1 calc R . .
C27 C 0.5172(6) 0.0689(5) 0.0710(5) 0.057(2) Uani 1 1 d . . .
H27A H 0.5656 0.0726 0.0255 0.068 Uiso 1 1 calc R . .
C28 C 0.4593(5) 0.1290(4) 0.0872(4) 0.0347(17) Uani 1 1 d . . .
C29 C 0.4609(5) 0.2036(4) 0.0409(4) 0.0346(17) Uani 1 1 d . . .
H29A H 0.5200 0.2309 0.0437 0.042 Uiso 1 1 calc R . .
H29B H 0.4679 0.1995 -0.0110 0.042 Uiso 1 1 calc R . .
C30 C -0.1071(5) 0.1987(4) 0.3545(4) 0.0298(15) Uani 1 1 d . . .
H30A H -0.1112 0.1551 0.3942 0.036 Uiso 1 1 calc R . .
H30B H -0.1171 0.1827 0.3102 0.036 Uiso 1 1 calc R . .
C31 C -0.1896(5) 0.2517(4) 0.3781(3) 0.0290(15) Uani 1 1 d . . .
C32 C -0.2921(5) 0.2358(4) 0.3961(4) 0.0374(17) Uani 1 1 d . . .
H32A H -0.3151 0.1890 0.3947 0.045 Uiso 1 1 calc R . .
C33 C -0.3603(5) 0.2895(5) 0.4163(4) 0.047(2) Uani 1 1 d . . .
H33A H -0.4307 0.2793 0.4292 0.056 Uiso 1 1 calc R . .
C34 C -0.3266(5) 0.3581(4) 0.4179(4) 0.0415(18) Uani 1 1 d . . .
H34A H -0.3730 0.3954 0.4310 0.050 Uiso 1 1 calc R . .
C35 C -0.2233(5) 0.3703(4) 0.3998(4) 0.0336(16) Uani 1 1 d . . .
C36 C -0.1767(6) 0.4408(4) 0.3993(4) 0.047(2) Uani 1 1 d . . .
H36A H -0.1946 0.4792 0.3605 0.057 Uiso 1 1 calc R . .
H36B H -0.2027 0.4557 0.4473 0.057 Uiso 1 1 calc R . .
C37 C -0.0512(6) 0.2864(4) 0.5229(4) 0.0429(19) Uani 1 1 d . . .
H37A H -0.1059 0.2547 0.5202 0.051 Uiso 1 1 calc R . .
H37B H -0.0818 0.3322 0.5366 0.051 Uiso 1 1 calc R . .
C38 C 0.0024(6) 0.2488(4) 0.5793(4) 0.0398(18) Uani 1 1 d . . .
C39 C -0.0433(6) 0.2261(4) 0.6531(4) 0.048(2) Uani 1 1 d . . .
H39A H -0.1137 0.2332 0.6704 0.057 Uiso 1 1 calc R . .
C40 C 0.0144(7) 0.1931(4) 0.7014(4) 0.053(2) Uani 1 1 d . . .
H40A H -0.0163 0.1770 0.7520 0.064 Uiso 1 1 calc R . .
C41 C 0.1134(6) 0.1840(4) 0.6763(4) 0.0441(19) Uani 1 1 d . . .
H41A H 0.1538 0.1615 0.7089 0.053 Uiso 1 1 calc R . .
C42 C 0.1572(6) 0.2080(4) 0.6012(4) 0.0414(18) Uani 1 1 d . . .
C43 C 0.2681(6) 0.2023(4) 0.5681(4) 0.0443(19) Uani 1 1 d . . .
H43A H 0.3078 0.2273 0.5934 0.053 Uiso 1 1 calc R . .
H43B H 0.2889 0.1504 0.5731 0.053 Uiso 1 1 calc R . .
C44 C 0.1537(7) 0.4474(4) 0.4546(5) 0.059(2) Uani 1 1 d . . .
H44A H 0.1769 0.4802 0.4817 0.089 Uiso 1 1 calc R . .
H44B H 0.0797 0.4456 0.4674 0.089 Uiso 1 1 calc R . .
H44C H 0.1778 0.4655 0.4017 0.089 Uiso 1 1 calc R . .
C45 C 0.3906(5) 0.3508(4) 0.3640(4) 0.0354(17) Uani 1 1 d . . .
H45A H 0.4585 0.3299 0.3485 0.042 Uiso 1 1 calc R . .
H45B H 0.3811 0.3562 0.4158 0.042 Uiso 1 1 calc R . .
C46 C 0.3839(5) 0.4247(4) 0.3163(4) 0.0332(16) Uani 1 1 d . . .
C47 C 0.4241(6) 0.4901(5) 0.3213(4) 0.045(2) Uani 1 1 d . . .
H47A H 0.4597 0.4918 0.3582 0.054 Uiso 1 1 calc R . .
C48 C 0.4112(6) 0.5523(4) 0.2719(4) 0.045(2) Uani 1 1 d . . .
H48A H 0.4396 0.5972 0.2737 0.054 Uiso 1 1 calc R . .
C49 C 0.3569(5) 0.5496(4) 0.2193(4) 0.0411(18) Uani 1 1 d . . .
H49A H 0.3471 0.5923 0.1852 0.049 Uiso 1 1 calc R . .
C50 C 0.3179(5) 0.4837(4) 0.2179(4) 0.0357(17) Uani 1 1 d . . .
C51 C 0.2558(6) 0.4710(4) 0.1642(4) 0.0370(17) Uani 1 1 d . . .
H51A H 0.1955 0.5029 0.1682 0.044 Uiso 1 1 calc R . .
H51B H 0.2969 0.4827 0.1131 0.044 Uiso 1 1 calc R . .
C52 C 0.4660(5) 0.3004(5) 0.1776(5) 0.054(2) Uani 1 1 d . . .
H52A H 0.5056 0.2654 0.1502 0.081 Uiso 1 1 calc R . .
H52B H 0.4975 0.3070 0.2171 0.081 Uiso 1 1 calc R . .
H52C H 0.4639 0.3474 0.1442 0.081 Uiso 1 1 calc R . .
C53 C -0.0498(5) 0.4391(4) 0.2221(3) 0.0311(16) Uani 1 1 d . . .
H53A H -0.0556 0.4744 0.2553 0.037 Uiso 1 1 calc R . .
H53B H -0.1188 0.4232 0.2237 0.037 Uiso 1 1 calc R . .
C54 C -0.0006(5) 0.4753(4) 0.1453(4) 0.0303(16) Uani 1 1 d . . .
C55 C -0.0168(5) 0.5458(4) 0.1123(4) 0.0348(16) Uani 1 1 d . . .
H55A H -0.0664 0.5754 0.1369 0.042 Uiso 1 1 calc R . .
C56 C 0.0407(6) 0.5730(4) 0.0421(4) 0.0415(18) Uani 1 1 d . . .
H56A H 0.0299 0.6213 0.0179 0.050 Uiso 1 1 calc R . .
C57 C 0.1133(5) 0.5298(4) 0.0078(4) 0.0345(16) Uani 1 1 d . . .
H57A H 0.1544 0.5481 -0.0396 0.041 Uiso 1 1 calc R . .
C58 C 0.1256(5) 0.4589(4) 0.0436(3) 0.0272(15) Uani 1 1 d . . .
C59 C 0.2039(5) 0.4054(4) 0.0137(3) 0.0294(15) Uani 1 1 d . . .
H59A H 0.1990 0.4021 -0.0366 0.035 Uiso 1 1 calc R . .
H59B H 0.2724 0.4233 0.0106 0.035 Uiso 1 1 calc R . .
C60 C 0.4727(8) 0.1623(6) 0.3508(5) 0.074(3) Uani 1 1 d . . .
C61 C 0.5979(17) 0.0936(19) 0.5717(15) 0.36(2) Uani 1 1 d . . .
C62 C 0.6719(10) 0.3233(12) 0.6004(9) 0.166(8) Uani 1 1 d . . .
C63 C 0.3339(10) 0.1448(7) 0.7830(6) 0.097(4) Uani 1 1 d . . .
C64 C 0.6427(12) 0.2211(8) 0.8033(10) 0.150(7) Uani 1 1 d . . .
C65 C 0.7457(13) 0.3044(10) 0.9549(10) 0.163(8) Uani 1 1 d . . .
C66 C 0.5008(16) 0.4379(13) 0.9833(12) 0.193(9) Uani 1 1 d . . .

loop_
_atom_site_aniso_label
_atom_site_aniso_U_11
_atom_site_aniso_U_22
_atom_site_aniso_U_33
_atom_site_aniso_U_23
_atom_site_aniso_U_13
_atom_site_aniso_U_12
Fe1 0.0232(5) 0.0278(6) 0.0258(5) -0.0061(4) -0.0006(4) 0.0013(4)
Fe2 0.0216(5) 0.0288(6) 0.0276(5) -0.0065(4) -0.0027(4) -0.0014(4)
Fe3 0.0206(5) 0.0267(5) 0.0261(5) -0.0035(4) -0.0021(4) -0.0018(4)
Fe4 0.0221(5) 0.0321(6) 0.0284(5) -0.0086(4) -0.0015(4) -0.0023(4)
Fe5 0.0271(5) 0.0342(6) 0.0285(5) -0.0061(4) -0.0061(4) -0.0040(4)
Fe6 0.0210(5) 0.0290(6) 0.0279(5) -0.0051(4) -0.0034(4) -0.0031(4)
Fe7 0.0203(5) 0.0265(5) 0.0261(5) -0.0052(4) -0.0026(4) 0.0008(4)
Fe8 0.0187(5) 0.0296(6) 0.0273(5) -0.0042(4) -0.0017(4) 0.0011(4)
Cl1 0.0471(12) 0.0427(13) 0.0782(16) -0.0056(11) -0.0155(11) -0.0032(10)
Cl2 0.0353(10) 0.0371(11) 0.0512(11) -0.0020(9) -0.0010(8) -0.0014(8)
Cl3 0.0360(11) 0.0696(15) 0.0463(11) -0.0219(11) -0.0055(9) -0.0062(10)
Cl4 0.0495(13) 0.0380(12) 0.0633(14) -0.0056(10) 0.0071(10) 0.0011(10)
Cl5 0.0436(12) 0.0540(14) 0.0584(13) 0.0048(11) -0.0141(10) -0.0078(10)
N1 0.039(3) 0.029(3) 0.024(3) -0.007(2) -0.003(2) 0.001(3)
N2 0.032(3) 0.043(4) 0.025(3) -0.003(3) -0.008(2) -0.001(3)
N3 0.023(3) 0.029(3) 0.030(3) 0.000(2) -0.002(2) -0.001(2)
N4 0.023(3) 0.035(4) 0.039(3) -0.004(3) -0.005(2) 0.002(3)
N5 0.022(3) 0.036(4) 0.027(3) -0.007(3) -0.001(2) 0.003(3)
N6 0.040(4) 0.040(4) 0.025(3) -0.009(3) -0.007(3) 0.005(3)
N7 0.027(3) 0.031(3) 0.036(3) -0.008(3) -0.008(3) -0.005(3)
N8 0.019(3) 0.027(3) 0.032(3) -0.004(2) -0.004(2) 0.008(2)
O1 0.030(3) 0.029(3) 0.039(3) -0.009(2) 0.004(2) 0.002(2)
O2 0.027(2) 0.037(3) 0.028(2) -0.001(2) -0.0032(19) -0.003(2)
O3 0.029(3) 0.037(3) 0.023(2) -0.003(2) -0.0040(19) -0.008(2)
O4 0.032(3) 0.035(3) 0.045(3) -0.013(2) -0.003(2) 0.003(2)
O5 0.016(2) 0.029(3) 0.039(3) -0.011(2) -0.0087(19) 0.0025(19)
O6 0.026(2) 0.029(3) 0.031(2) -0.008(2) -0.0045(19) 0.000(2)
O7 0.032(3) 0.031(3) 0.023(2) -0.004(2) -0.0066(19) 0.002(2)
O8 0.022(2) 0.024(3) 0.032(2) -0.0010(19) -0.0043(19) 0.0028(19)
O9 0.023(2) 0.038(3) 0.026(2) -0.004(2) 0.0007(18) 0.002(2)
O10 0.019(2) 0.031(3) 0.035(2) -0.009(2) -0.0054(19) 0.002(2)
O11 0.031(3) 0.035(3) 0.043(3) -0.019(2) 0.000(2) -0.004(2)
O12 0.026(3) 0.047(3) 0.031(3) -0.007(2) -0.001(2) -0.005(2)
O13 0.035(3) 0.048(3) 0.027(2) 0.003(2) -0.004(2) -0.006(2)
O14 0.043(3) 0.039(3) 0.033(3) -0.012(2) -0.012(2) 0.002(2)
O15 0.025(2) 0.029(3) 0.026(2) -0.005(2) -0.0009(18) -0.005(2)
O16 0.028(3) 0.041(3) 0.036(3) -0.011(2) -0.009(2) -0.005(2)
O17 0.026(2) 0.022(3) 0.032(2) -0.0049(19) -0.0043(19) -0.0043(19)
O18 0.016(2) 0.032(3) 0.033(2) -0.008(2) -0.0003(18) -0.0064(19)
O19 0.021(2) 0.029(3) 0.024(2) -0.0092(19) -0.0004(18) 0.0034(19)
O20 0.023(2) 0.027(3) 0.028(2) -0.0027(19) -0.0021(18) 0.0030(19)
O21 0.026(2) 0.027(3) 0.025(2) -0.006(2) -0.0004(18) 0.0010(19)
O22 0.024(2) 0.030(3) 0.026(2) -0.0053(19) -0.0036(18) -0.001(2)
O23 0.040(3) 0.071(4) 0.070(4) -0.006(3) -0.005(3) 0.004(3)
O24 0.153(11) 0.222(14) 0.177(12) 0.086(10) -0.022(9) 0.046(10)
O25 0.128(10) 0.235(14) 0.185(12) 0.018(10) -0.067(9) -0.030(9)
O26 0.073(4) 0.052(4) 0.043(3) -0.015(3) -0.003(3) 0.009(3)
O27 0.078(7) 0.304(17) 0.152(10) 0.028(10) 0.006(7) -0.032(8)
O28 0.126(10) 0.44(2) 0.144(10) -0.070(13) -0.042(8) -0.106(13)
O29 0.185(10) 0.187(11) 0.061(5) -0.007(6) -0.024(6) -0.135(9)
O30 0.066(5) 0.062(5) 0.164(8) -0.049(5) 0.010(5) 0.001(4)
O31 0.044(4) 0.142(8) 0.183(9) -0.059(7) -0.005(5) -0.022(5)
O32 0.365(17) 0.079(6) 0.134(8) -0.008(6) -0.178(10) 0.011(8)
O33 0.080(5) 0.040(4) 0.122(6) -0.019(4) -0.011(4) -0.003(3)
O34 0.064(4) 0.049(4) 0.074(4) -0.019(3) 0.014(3) -0.006(3)
O35 0.028(3) 0.057(4) 0.123(6) -0.016(4) -0.014(3) 0.011(3)
O36 0.125(7) 0.089(6) 0.049(4) 0.015(4) -0.009(4) -0.020(5)
O37 0.036(3) 0.049(4) 0.083(4) -0.005(3) -0.016(3) -0.013(3)
O38 0.076(5) 0.155(7) 0.062(4) -0.045(5) -0.003(4) -0.055(5)
O39 0.044(4) 0.129(7) 0.143(7) -0.080(6) -0.022(4) 0.035(4)
O40 0.078(5) 0.100(6) 0.085(5) 0.018(4) -0.008(4) -0.021(4)
O41 0.040(3) 0.066(4) 0.051(3) -0.015(3) -0.013(3) -0.012(3)
O42 0.057(4) 0.077(5) 0.153(7) -0.004(5) 0.060(5) -0.009(4)
O43 0.098(6) 0.082(5) 0.076(5) -0.029(4) -0.005(4) -0.008(4)
O44 0.083(5) 0.040(4) 0.111(6) -0.005(4) 0.020(4) -0.012(3)
O45 0.129(8) 0.123(8) 0.127(7) 0.000(6) -0.057(6) 0.032(6)
O46 0.053(4) 0.067(4) 0.083(4) -0.032(4) -0.023(3) 0.007(3)
O47 0.073(5) 0.085(5) 0.064(4) 0.020(4) -0.009(3) 0.007(4)
O48 0.040(4) 0.138(7) 0.074(5) 0.002(4) 0.010(3) -0.016(4)
O49 0.115(6) 0.042(4) 0.087(5) -0.011(3) -0.036(4) -0.020(4)
C1 0.056(5) 0.033(5) 0.059(5) -0.008(4) 0.025(4) 0.002(4)
C2 0.029(4) 0.035(4) 0.029(4) -0.001(3) 0.003(3) -0.004(3)
C3 0.030(4) 0.027(4) 0.028(4) -0.007(3) 0.006(3) 0.005(3)
C4 0.046(5) 0.032(4) 0.031(4) -0.005(3) -0.005(3) 0.003(3)
C5 0.052(5) 0.040(5) 0.027(4) -0.004(3) -0.013(3) 0.005(4)
C6 0.042(4) 0.039(5) 0.036(4) -0.014(3) -0.013(3) 0.005(4)
C7 0.034(4) 0.026(4) 0.029(4) -0.006(3) -0.004(3) -0.003(3)
C8 0.040(4) 0.030(4) 0.036(4) -0.003(3) -0.012(3) -0.009(3)
C9 0.037(4) 0.039(5) 0.044(4) -0.010(4) -0.012(3) -0.011(3)
C10 0.034(4) 0.038(5) 0.048(4) -0.006(4) -0.013(3) -0.008(3)
C11 0.040(5) 0.039(5) 0.111(8) -0.018(5) -0.032(5) -0.004(4)
C12 0.033(5) 0.046(6) 0.132(9) -0.011(6) -0.033(5) -0.007(4)
C13 0.029(4) 0.040(5) 0.087(6) -0.011(5) -0.018(4) 0.004(4)
C14 0.025(4) 0.033(4) 0.043(4) -0.001(3) -0.013(3) 0.000(3)
C15 0.018(3) 0.030(4) 0.041(4) -0.009(3) -0.009(3) 0.005(3)
C16 0.031(4) 0.026(4) 0.035(4) 0.001(3) -0.008(3) -0.007(3)
C17 0.032(4) 0.031(4) 0.028(4) -0.001(3) 0.000(3) -0.007(3)
C18 0.050(5) 0.028(4) 0.045(4) -0.003(4) -0.010(4) -0.008(4)
C19 0.067(6) 0.028(4) 0.045(5) 0.005(4) -0.017(4) -0.002(4)
C20 0.042(4) 0.040(5) 0.039(4) -0.008(4) -0.010(3) -0.001(4)
C21 0.034(4) 0.031(4) 0.025(3) -0.003(3) -0.001(3) 0.004(3)
C22 0.028(4) 0.030(4) 0.030(4) -0.005(3) -0.008(3) -0.003(3)
C23 0.033(4) 0.036(5) 0.049(5) 0.010(4) 0.006(3) 0.011(3)
C24 0.029(4) 0.038(5) 0.046(4) -0.004(4) -0.003(3) 0.008(3)
C25 0.040(5) 0.043(5) 0.069(6) 0.010(4) 0.014(4) 0.014(4)
C26 0.062(6) 0.060(7) 0.076(7) -0.012(5) 0.014(5) 0.037(5)
C27 0.038(5) 0.065(6) 0.055(5) -0.008(5) 0.007(4) 0.019(4)
C28 0.021(4) 0.041(5) 0.040(4) -0.011(3) -0.001(3) 0.001(3)
C29 0.027(4) 0.045(5) 0.029(4) -0.011(3) 0.002(3) 0.006(3)
C30 0.023(3) 0.031(4) 0.035(4) -0.009(3) -0.002(3) -0.006(3)
C31 0.021(3) 0.036(4) 0.029(4) -0.003(3) -0.006(3) 0.001(3)
C32 0.026(4) 0.034(4) 0.050(4) -0.010(4) -0.001(3) -0.004(3)
C33 0.019(4) 0.059(6) 0.055(5) -0.009(4) 0.003(3) 0.002(4)
C34 0.030(4) 0.037(5) 0.054(5) -0.015(4) 0.003(3) 0.003(3)
C35 0.030(4) 0.034(4) 0.033(4) -0.010(3) 0.002(3) -0.002(3)
C36 0.038(4) 0.049(5) 0.054(5) -0.022(4) 0.002(4) 0.007(4)
C37 0.048(5) 0.052(5) 0.024(4) -0.009(3) 0.004(3) 0.003(4)
C38 0.048(5) 0.033(4) 0.038(4) -0.012(3) -0.005(4) 0.001(4)
C39 0.055(5) 0.045(5) 0.034(4) -0.008(4) 0.008(4) 0.000(4)
C40 0.074(7) 0.043(5) 0.039(5) -0.010(4) -0.003(4) -0.006(5)
C41 0.054(5) 0.039(5) 0.041(4) -0.002(4) -0.017(4) -0.009(4)
C42 0.048(5) 0.043(5) 0.031(4) -0.001(3) -0.008(3) -0.003(4)
C43 0.051(5) 0.044(5) 0.038(4) 0.003(4) -0.019(4) 0.001(4)
C44 0.079(7) 0.041(5) 0.071(6) -0.021(5) -0.036(5) 0.012(5)
C45 0.026(4) 0.043(5) 0.039(4) -0.009(3) -0.011(3) -0.004(3)
C46 0.024(4) 0.045(5) 0.026(3) -0.007(3) 0.002(3) -0.004(3)
C47 0.035(4) 0.057(6) 0.046(5) -0.020(4) -0.002(3) -0.018(4)
C48 0.039(4) 0.036(5) 0.061(5) -0.019(4) -0.001(4) -0.008(4)
C49 0.040(4) 0.031(4) 0.054(5) -0.009(4) -0.012(4) -0.002(3)
C50 0.032(4) 0.031(4) 0.039(4) -0.008(3) 0.004(3) -0.006(3)
C51 0.042(4) 0.032(4) 0.039(4) -0.005(3) -0.014(3) -0.004(3)
C52 0.023(4) 0.062(6) 0.076(6) -0.026(5) 0.003(4) -0.008(4)
C53 0.031(4) 0.035(4) 0.027(3) -0.008(3) -0.005(3) 0.012(3)
C54 0.025(4) 0.035(4) 0.036(4) -0.014(3) -0.012(3) 0.004(3)
C55 0.039(4) 0.029(4) 0.036(4) -0.006(3) -0.007(3) 0.005(3)
C56 0.040(4) 0.028(4) 0.051(5) -0.003(3) -0.002(4) -0.001(3)
C57 0.035(4) 0.030(4) 0.032(4) -0.001(3) 0.000(3) -0.001(3)
C58 0.024(3) 0.024(4) 0.032(4) -0.005(3) -0.003(3) -0.004(3)
C59 0.023(3) 0.036(4) 0.024(3) 0.000(3) -0.001(3) 0.002(3)
C60 0.071(7) 0.084(8) 0.066(7) -0.022(6) -0.012(5) 0.006(6)
C61 0.119(17) 0.55(5) 0.25(3) 0.27(3) -0.028(18) -0.07(2)
C62 0.054(8) 0.29(2) 0.125(12) -0.019(13) 0.026(8) -0.022(11)
C63 0.127(10) 0.121(10) 0.069(7) -0.047(7) -0.054(7) 0.030(8)
C64 0.119(12) 0.113(12) 0.25(2) -0.023(12) -0.111(14) 0.002(10)
C65 0.132(14) 0.167(16) 0.165(16) -0.058(12) 0.024(12) 0.068(12)
C66 0.134(17) 0.22(3) 0.21(2) -0.022(19) -0.020(16) -0.043(17)

loop_
_atom_type_symbol
_atom_type_description
_atom_type_scat_dispersion_real
_atom_type_scat_dispersion_imag
_atom_type_scat_source
C C 0.0033 0.0016 'International Tables Vol C Tables 4.2.6.8 and 6.1.1.4'
H H 0.0000 0.0000 'International Tables Vol C Tables 4.2.6.8 and 6.1.1.4'
N N 0.0061 0.0033 'International Tables Vol C Tables 4.2.6.8 and 6.1.1.4'
O O 0.0106 0.0060 'International Tables Vol C Tables 4.2.6.8 and 6.1.1.4'
Cl Cl 0.1484 0.1585 'International Tables Vol C Tables 4.2.6.8 and 6.1.1.4'
Fe Fe 0.3463 0.8444 'International Tables Vol C Tables 4.2.6.8 and 6.1.1.4'

loop_
_geom_angle_atom_site_label_1
_geom_angle_atom_site_label_2
_geom_angle_atom_site_label_3
_geom_angle
_geom_angle_site_symmetry_1
_geom_angle_site_symmetry_3
_geom_angle_publ_flag
O22 Fe1 O21 87.68(17) . . ?
O22 Fe1 O3 72.09(17) . . ?
O21 Fe1 O3 94.15(18) . . ?
O22 Fe1 O1 93.55(18) . . ?
O21 Fe1 O1 176.10(18) . . ?
O3 Fe1 O1 89.75(18) . . ?
O22 Fe1 O9 74.61(16) . . ?
O21 Fe1 O9 90.35(17) . . ?
O3 Fe1 O9 146.15(17) . . ?
O1 Fe1 O9 86.42(17) . . ?
O22 Fe1 O2 146.72(17) . . ?
O21 Fe1 O2 92.01(17) . . ?
O3 Fe1 O2 140.99(16) . . ?
O1 Fe1 O2 84.94(18) . . ?
O9 Fe1 O2 72.12(16) . . ?
O22 Fe1 N1 143.8(2) . . ?
O21 Fe1 N1 96.71(18) . . ?
O3 Fe1 N1 71.73(19) . . ?
O1 Fe1 N1 84.48(19) . . ?
O9 Fe1 N1 140.95(19) . . ?
O2 Fe1 N1 69.30(19) . . ?
O22 Fe2 O5 97.70(18) . . ?
O22 Fe2 O3 75.84(17) . . ?
O5 Fe2 O3 93.67(18) . . ?
O22 Fe2 O6 94.21(18) . . ?
O5 Fe2 O6 93.79(17) . . ?
O3 Fe2 O6 168.28(18) . . ?
O22 Fe2 N2 169.1(2) . . ?
O5 Fe2 N2 78.0(2) . . ?
O3 Fe2 N2 94.29(19) . . ?
O6 Fe2 N2 96.08(19) . . ?
O22 Fe2 O4 110.95(18) . . ?
O5 Fe2 O4 150.70(17) . . ?
O3 Fe2 O4 87.72(18) . . ?
O6 Fe2 O4 90.18(18) . . ?
N2 Fe2 O4 72.7(2) . . ?
O19 Fe3 O10 93.51(17) . . ?
O19 Fe3 O6 99.88(17) . . ?
O10 Fe3 O6 91.18(17) . . ?
O19 Fe3 O8 79.69(17) . . ?
O10 Fe3 O8 173.17(18) . . ?
O6 Fe3 O8 89.41(17) . . ?
O19 Fe3 O7 106.79(18) . . ?
O10 Fe3 O7 91.15(17) . . ?
O6 Fe3 O7 153.03(18) . . ?
O8 Fe3 O7 91.41(17) . . ?
O19 Fe3 N3 164.78(19) . . ?
O10 Fe3 N3 101.38(19) . . ?
O6 Fe3 N3 76.88(19) . . ?
O8 Fe3 N3 85.38(18) . . ?
O7 Fe3 N3 76.31(19) . . ?
O15 Fe4 O12 76.14(18) . . ?
O15 Fe4 O20 94.69(18) . . ?
O12 Fe4 O20 169.38(19) . . ?
O15 Fe4 O10 96.35(18) . . ?
O12 Fe4 O10 92.82(18) . . ?
O20 Fe4 O10 93.53(17) . . ?
O15 Fe4 N5 169.1(2) . . ?
O12 Fe4 N5 95.04(19) . . ?
O20 Fe4 N5 94.64(18) . . ?
O10 Fe4 N5 77.37(19) . . ?
O15 Fe4 O11 112.60(18) . . ?
O12 Fe4 O11 87.55(18) . . ?
O20 Fe4 O11 91.15(17) . . ?
O10 Fe4 O11 150.18(17) . . ?
N5 Fe4 O11 72.90(19) . . ?
O15 Fe5 O7 87.15(17) . . ?
O15 Fe5 O14 96.62(18) . . ?
O7 Fe5 O14 174.64(18) . . ?
O15 Fe5 O12 71.78(17) . . ?
O7 Fe5 O12 94.48(18) . . ?
O14 Fe5 O12 90.33(19) . . ?
O15 Fe5 O13 147.66(18) . . ?
O7 Fe5 O13 90.45(18) . . ?
O14 Fe5 O13 84.33(18) . . ?
O12 Fe5 O13 140.54(18) . . ?
O15 Fe5 O16 75.18(17) . . ?
O7 Fe5 O16 88.97(17) . . ?
O14 Fe5 O16 88.32(18) . . ?
O12 Fe5 O16 146.54(18) . . ?
O13 Fe5 O16 72.54(17) . . ?
O15 Fe5 N6 142.66(19) . . ?
O7 Fe5 N6 96.17(19) . . ?
O14 Fe5 N6 83.2(2) . . ?
O12 Fe5 N6 70.88(19) . . ?
O13 Fe5 N6 69.66(19) . . ?
O16 Fe5 N6 141.85(19) . . ?
O15 Fe6 O18 151.88(19) . . ?
O15 Fe6 O17 100.60(18) . . ?
O18 Fe6 O17 95.48(17) . . ?
O15 Fe6 O16 80.02(18) . . ?
O18 Fe6 O16 94.76(18) . . ?
O17 Fe6 O16 155.24(19) . . ?
O15 Fe6 N7 102.5(2) . . ?
O18 Fe6 N7 103.5(2) . . ?
O17 Fe6 N7 77.25(19) . . ?
O16 Fe6 N7 78.5(2) . . ?
O15 Fe6 O19 83.88(17) . . ?
O18 Fe6 O19 77.14(16) . . ?
O17 Fe6 O19 77.76(17) . . ?
O16 Fe6 O19 126.59(18) . . ?
N7 Fe6 O19 154.95(19) . . ?
O19 Fe7 O5 92.34(17) . . ?
O19 Fe7 O17 80.22(17) . . ?
O5 Fe7 O17 172.54(17) . . ?
O19 Fe7 O20 100.55(16) . . ?
O5 Fe7 O20 89.89(17) . . ?
O17 Fe7 O20 91.99(17) . . ?
O19 Fe7 N8 166.1(2) . . ?
O5 Fe7 N8 101.21(19) . . ?
O17 Fe7 N8 86.26(19) . . ?
O20 Fe7 N8 76.57(18) . . ?
O19 Fe7 O21 106.45(16) . . ?
O5 Fe7 O21 90.36(17) . . ?
O17 Fe7 O21 91.24(17) . . ?
O20 Fe7 O21 152.97(17) . . ?
N8 Fe7 O21 76.88(18) . . ?
O22 Fe8 O18 152.90(18) . . ?
O22 Fe8 O8 100.56(18) . . ?
O18 Fe8 O8 96.54(18) . . ?
O22 Fe8 O9 79.83(18) . . ?
O18 Fe8 O9 93.89(18) . . ?
O8 Fe8 O9 153.72(18) . . ?
O22 Fe8 N4 98.6(2) . . ?
O18 Fe8 N4 105.8(2) . . ?
O8 Fe8 N4 76.3(2) . . ?
O9 Fe8 N4 77.7(2) . . ?
O22 Fe8 O19 84.76(17) . . ?
O18 Fe8 O19 78.38(17) . . ?
O8 Fe8 O19 78.03(16) . . ?
O9 Fe8 O19 127.83(17) . . ?
N4 Fe8 O19 154.3(2) . . ?
O32 Cl1 O33 109.4(5) . . ?
O32 Cl1 O31 114.4(7) . . ?
O33 Cl1 O31 109.9(5) . . ?
O32 Cl1 O30 106.0(6) . . ?
O33 Cl1 O30 110.1(4) . . ?
O31 Cl1 O30 106.9(5) . . ?
O36 Cl2 O35 109.9(5) . . ?
O36 Cl2 O37 112.4(4) . . ?
O35 Cl2 O37 109.6(3) . . ?
O36 Cl2 O34 108.7(4) . . ?
O35 Cl2 O34 108.1(4) . . ?
O37 Cl2 O34 108.0(4) . . ?
O39 Cl3 O38 112.6(5) . . ?
O39 Cl3 O40 107.6(5) . . ?
O38 Cl3 O40 110.4(5) . . ?
O39 Cl3 O41 108.5(4) . . ?
O38 Cl3 O41 109.5(4) . . ?
O40 Cl3 O41 108.2(4) . . ?
O44 Cl4 O42 109.8(4) . . ?
O44 Cl4 O45 110.3(6) . . ?
O42 Cl4 O45 111.1(6) . . ?
O44 Cl4 O43 111.4(5) . . ?
O42 Cl4 O43 109.6(5) . . ?
O45 Cl4 O43 104.6(5) . . ?
O46 Cl5 O47 110.1(4) . . ?
O46 Cl5 O48 110.0(4) . . ?
O47 Cl5 O48 111.8(4) . . ?
O46 Cl5 O49 109.5(4) . . ?
O47 Cl5 O49 108.9(4) . . ?
O48 Cl5 O49 106.3(5) . . ?
C7 N1 C3 119.1(6) . . ?
C7 N1 Fe1 118.6(4) . . ?
C3 N1 Fe1 122.2(5) . . ?
C14 N2 C10 121.3(6) . . ?
C14 N2 Fe2 116.0(5) . . ?
C10 N2 Fe2 122.7(5) . . ?
C17 N3 C21 121.6(6) . . ?
C17 N3 Fe3 119.4(4) . . ?
C21 N3 Fe3 117.6(5) . . ?
C24 N4 C28 124.0(6) . . ?
C24 N4 Fe8 118.3(5) . . ?
C28 N4 Fe8 117.2(5) . . ?
C31 N5 C35 120.9(6) . . ?
C31 N5 Fe4 116.8(4) . . ?
C35 N5 Fe4 122.2(5) . . ?
C38 N6 C42 119.7(6) . . ?
C38 N6 Fe5 118.7(4) . . ?
C42 N6 Fe5 121.6(5) . . ?
C46 N7 C50 122.6(6) . . ?
C46 N7 Fe6 117.7(5) . . ?
C50 N7 Fe6 119.3(5) . . ?
C58 N8 C54 120.8(6) . . ?
C58 N8 Fe7 117.5(4) . . ?
C54 N8 Fe7 119.9(4) . . ?
C1 O1 Fe1 125.1(4) . . ?
C1 O1 H1D 117.5 . . ?
Fe1 O1 H1D 117.5 . . ?
C2 O2 Fe1 125.3(4) . . ?
C2 O2 H2C 117.4 . . ?
Fe1 O2 H2C 117.4 . . ?
C8 O3 Fe2 133.1(4) . . ?
C8 O3 Fe1 125.8(4) . . ?
Fe2 O3 Fe1 100.25(18) . . ?
C9 O4 Fe2 121.1(4) . . ?
C9 O4 H4B 119.4 . . ?
Fe2 O4 H4B 119.4 . . ?
C15 O5 Fe2 119.6(4) . . ?
C15 O5 Fe7 123.3(4) . . ?
Fe2 O5 Fe7 117.11(19) . . ?
C16 O6 Fe2 123.8(4) . . ?
C16 O6 Fe3 117.9(4) . . ?
Fe2 O6 Fe3 118.1(2) . . ?
C22 O7 Fe5 119.3(4) . . ?
C22 O7 Fe3 115.4(4) . . ?
Fe5 O7 Fe3 125.2(2) . . ?
C23 O8 Fe8 119.9(4) . . ?
C23 O8 Fe3 132.7(4) . . ?
Fe8 O8 Fe3 98.78(17) . . ?
C29 O9 Fe8 116.4(4) . . ?
C29 O9 Fe1 123.8(4) . . ?
Fe8 O9 Fe1 95.31(18) . . ?
C30 O10 Fe3 123.5(4) . . ?
C30 O10 Fe4 119.5(4) . . ?
Fe3 O10 Fe4 117.0(2) . . ?
C36 O11 Fe4 120.0(4) . . ?
C36 O11 H11B 120.0 . . ?
Fe4 O11 H11B 120.0 . . ?
C37 O12 Fe4 133.1(4) . . ?
C37 O12 Fe5 126.1(4) . . ?
Fe4 O12 Fe5 100.40(19) . . ?
C43 O13 Fe5 126.0(4) . . ?
C43 O13 H13B 117.0 . . ?
Fe5 O13 H13B 117.0 . . ?
C44 O14 Fe5 128.1(4) . . ?
C44 O14 H14A 115.9 . . ?
Fe5 O14 H14A 115.9 . . ?
Fe4 O15 Fe6 139.4(2) . . ?
Fe4 O15 Fe5 109.5(2) . . ?
Fe6 O15 Fe5 105.3(2) . . ?
C45 O16 Fe6 116.0(4) . . ?
C45 O16 Fe5 124.7(4) . . ?
Fe6 O16 Fe5 95.85(18) . . ?
C51 O17 Fe6 120.6(4) . . ?
C51 O17 Fe7 136.5(4) . . ?
Fe6 O17 Fe7 99.25(19) . . ?
C52 O18 Fe8 126.5(4) . . ?
C52 O18 Fe6 122.3(4) . . ?
Fe8 O18 Fe6 106.41(19) . . ?
Fe3 O19 Fe7 131.3(2) . . ?
Fe3 O19 Fe8 99.74(18) . . ?
Fe7 O19 Fe8 112.50(19) . . ?
Fe3 O19 Fe6 112.45(19) . . ?
Fe7 O19 Fe6 98.48(19) . . ?
Fe8 O19 Fe6 98.06(17) . . ?
C53 O20 Fe4 124.0(4) . . ?
C53 O20 Fe7 117.5(3) . . ?
Fe4 O20 Fe7 118.31(19) . . ?
C59 O21 Fe1 119.9(4) . . ?
C59 O21 Fe7 113.8(3) . . ?
Fe1 O21 Fe7 126.3(2) . . ?
Fe2 O22 Fe8 138.1(2) . . ?
Fe2 O22 Fe1 109.2(2) . . ?
Fe8 O22 Fe1 105.6(2) . . ?
O1 C1 H1A 109.5 . . ?
O1 C1 H1B 109.5 . . ?
H1A C1 H1B 109.5 . . ?
O1 C1 H1C 109.5 . . ?
H1A C1 H1C 109.5 . . ?
H1B C1 H1C 109.5 . . ?
O2 C2 C3 107.7(5) . . ?
O2 C2 H2A 110.2 . . ?
C3 C2 H2A 110.2 . . ?
O2 C2 H2B 110.2 . . ?
C3 C2 H2B 110.2 . . ?
H2A C2 H2B 108.5 . . ?
N1 C3 C4 121.7(7) . . ?
N1 C3 C2 115.4(6) . . ?
C4 C3 C2 122.9(6) . . ?
C5 C4 C3 120.5(7) . . ?
C5 C4 H4A 119.8 . . ?
C3 C4 H4A 119.8 . . ?
C4 C5 C6 118.4(7) . . ?
C4 C5 H5A 120.8 . . ?
C6 C5 H5A 120.8 . . ?
C7 C6 C5 118.9(7) . . ?
C7 C6 H6A 120.5 . . ?
C5 C6 H6A 120.5 . . ?
N1 C7 C6 121.4(6) . . ?
N1 C7 C8 114.5(5) . . ?
C6 C7 C8 124.1(6) . . ?
O3 C8 C7 109.3(6) . . ?
O3 C8 H8A 109.8 . . ?
C7 C8 H8A 109.8 . . ?
O3 C8 H8B 109.8 . . ?
C7 C8 H8B 109.8 . . ?
H8A C8 H8B 108.3 . . ?
O4 C9 C10 108.4(6) . . ?
O4 C9 H9A 110.0 . . ?
C10 C9 H9A 110.0 . . ?
O4 C9 H9B 110.0 . . ?
C10 C9 H9B 110.0 . . ?
H9A C9 H9B 108.4 . . ?
N2 C10 C11 121.9(7) . . ?
N2 C10 C9 115.1(6) . . ?
C11 C10 C9 123.0(7) . . ?
C10 C11 C12 116.9(8) . . ?
C10 C11 H11A 121.6 . . ?
C12 C11 H11A 121.6 . . ?
C13 C12 C11 121.4(8) . . ?
C13 C12 H12A 119.3 . . ?
C11 C12 H12A 119.3 . . ?
C12 C13 C14 118.3(7) . . ?
C12 C13 H13A 120.8 . . ?
C14 C13 H13A 120.8 . . ?
N2 C14 C13 120.2(7) . . ?
N2 C14 C15 116.0(6) . . ?
C13 C14 C15 123.9(6) . . ?
O5 C15 C14 110.3(5) . . ?
O5 C15 H15A 109.6 . . ?
C14 C15 H15A 109.6 . . ?
O5 C15 H15B 109.6 . . ?
C14 C15 H15B 109.6 . . ?
H15A C15 H15B 108.1 . . ?
O6 C16 C17 109.8(5) . . ?
O6 C16 H16A 109.7 . . ?
C17 C16 H16A 109.7 . . ?
O6 C16 H16B 109.7 . . ?
C17 C16 H16B 109.7 . . ?
H16A C16 H16B 108.2 . . ?
N3 C17 C18 121.0(6) . . ?
N3 C17 C16 114.3(6) . . ?
C18 C17 C16 124.5(6) . . ?
C17 C18 C19 118.4(7) . . ?
C17 C18 H18A 120.8 . . ?
C19 C18 H18A 120.8 . . ?
C20 C19 C18 119.8(7) . . ?
C20 C19 H19A 120.1 . . ?
C18 C19 H19A 120.1 . . ?
C21 C20 C19 119.4(7) . . ?
C21 C20 H20A 120.3 . . ?
C19 C20 H20A 120.3 . . ?
N3 C21 C20 119.7(7) . . ?
N3 C21 C22 113.6(6) . . ?
C20 C21 C22 126.7(6) . . ?
O7 C22 C21 111.9(5) . . ?
O7 C22 H22A 109.2 . . ?
C21 C22 H22A 109.2 . . ?
O7 C22 H22B 109.2 . . ?
C21 C22 H22B 109.2 . . ?
H22A C22 H22B 107.9 . . ?
O8 C23 C24 109.0(6) . . ?
O8 C23 H23A 109.9 . . ?
C24 C23 H23A 109.9 . . ?
O8 C23 H23B 109.9 . . ?
C24 C23 H23B 109.9 . . ?
H23A C23 H23B 108.3 . . ?
N4 C24 C25 119.6(7) . . ?
N4 C24 C23 114.7(6) . . ?
C25 C24 C23 125.6(7) . . ?
C26 C25 C24 117.8(8) . . ?
C26 C25 H25A 121.1 . . ?
C24 C25 H25A 121.1 . . ?
C27 C26 C25 120.7(8) . . ?
C27 C26 H26A 119.7 . . ?
C25 C26 H26A 119.7 . . ?
C26 C27 C28 119.9(7) . . ?
C26 C27 H27A 120.0 . . ?
C28 C27 H27A 120.0 . . ?
N4 C28 C27 118.0(7) . . ?
N4 C28 C29 113.8(6) . . ?
C27 C28 C29 128.3(7) . . ?
O9 C29 C28 111.0(5) . . ?
O9 C29 H29A 109.4 . . ?
C28 C29 H29A 109.4 . . ?
O9 C29 H29B 109.4 . . ?
C28 C29 H29B 109.4 . . ?
H29A C29 H29B 108.0 . . ?
O10 C30 C31 111.3(5) . . ?
O10 C30 H30A 109.4 . . ?
C31 C30 H30A 109.4 . . ?
O10 C30 H30B 109.4 . . ?
C31 C30 H30B 109.4 . . ?
H30A C30 H30B 108.0 . . ?
N5 C31 C32 120.7(6) . . ?
N5 C31 C30 115.0(5) . . ?
C32 C31 C30 124.4(6) . . ?
C33 C32 C31 118.7(7) . . ?
C33 C32 H32A 120.7 . . ?
C31 C32 H32A 120.7 . . ?
C32 C33 C34 120.6(7) . . ?
C32 C33 H33A 119.7 . . ?
C34 C33 H33A 119.7 . . ?
C35 C34 C33 117.9(7) . . ?
C35 C34 H34A 121.1 . . ?
C33 C34 H34A 121.1 . . ?
N5 C35 C34 121.3(7) . . ?
N5 C35 C36 115.1(6) . . ?
C34 C35 C36 123.7(6) . . ?
O11 C36 C35 109.1(6) . . ?
O11 C36 H36A 109.9 . . ?
C35 C36 H36A 109.9 . . ?
O11 C36 H36B 109.9 . . ?
C35 C36 H36B 109.9 . . ?
H36A C36 H36B 108.3 . . ?
O12 C37 C38 109.2(6) . . ?
O12 C37 H37A 109.8 . . ?
C38 C37 H37A 109.8 . . ?
O12 C37 H37B 109.8 . . ?
C38 C37 H37B 109.8 . . ?
H37A C37 H37B 108.3 . . ?
N6 C38 C39 120.7(7) . . ?
N6 C38 C37 115.0(6) . . ?
C39 C38 C37 124.3(7) . . ?
C40 C39 C38 119.5(8) . . ?
C40 C39 H39A 120.2 . . ?
C38 C39 H39A 120.2 . . ?
C41 C40 C39 119.5(8) . . ?
C41 C40 H40A 120.2 . . ?
C39 C40 H40A 120.2 . . ?
C40 C41 C42 119.3(7) . . ?
C40 C41 H41A 120.3 . . ?
C42 C41 H41A 120.3 . . ?
N6 C42 C41 121.2(7) . . ?
N6 C42 C43 115.4(6) . . ?
C41 C42 C43 123.4(6) . . ?
O13 C43 C42 107.3(5) . . ?
O13 C43 H43A 110.3 . . ?
C42 C43 H43A 110.3 . . ?
O13 C43 H43B 110.3 . . ?
C42 C43 H43B 110.3 . . ?
H43A C43 H43B 108.5 . . ?
O14 C44 H44A 109.5 . . ?
O14 C44 H44B 109.5 . . ?
H44A C44 H44B 109.5 . . ?
O14 C44 H44C 109.5 . . ?
H44A C44 H44C 109.5 . . ?
H44B C44 H44C 109.5 . . ?
O16 C45 C46 110.7(5) . . ?
O16 C45 H45A 109.5 . . ?
C46 C45 H45A 109.5 . . ?
O16 C45 H45B 109.5 . . ?
C46 C45 H45B 109.5 . . ?
H45A C45 H45B 108.1 . . ?
N7 C46 C47 119.6(7) . . ?
N7 C46 C45 113.3(6) . . ?
C47 C46 C45 127.1(6) . . ?
C48 C47 C46 118.7(7) . . ?
C48 C47 H47A 120.6 . . ?
C46 C47 H47A 120.6 . . ?
C47 C48 C49 120.3(7) . . ?
C47 C48 H48A 119.9 . . ?
C49 C48 H48A 119.9 . . ?
C50 C49 C48 118.2(7) . . ?
C50 C49 H49A 120.9 . . ?
C48 C49 H49A 120.9 . . ?
N7 C50 C49 120.6(7) . . ?
N7 C50 C51 114.2(6) . . ?
C49 C50 C51 125.2(7) . . ?
O17 C51 C50 108.3(5) . . ?
O17 C51 H51A 110.0 . . ?
C50 C51 H51A 110.0 . . ?
O17 C51 H51B 110.0 . . ?
C50 C51 H51B 110.0 . . ?
H51A C51 H51B 108.4 . . ?
O18 C52 H52A 109.5 . . ?
O18 C52 H52B 109.5 . . ?
H52A C52 H52B 109.5 . . ?
O18 C52 H52C 109.5 . . ?
H52A C52 H52C 109.5 . . ?
H52B C52 H52C 109.5 . . ?
O20 C53 C54 110.5(5) . . ?
O20 C53 H53A 109.5 . . ?
C54 C53 H53A 109.5 . . ?
O20 C53 H53B 109.5 . . ?
C54 C53 H53B 109.5 . . ?
H53A C53 H53B 108.1 . . ?
N8 C54 C55 120.9(6) . . ?
N8 C54 C53 113.0(6) . . ?
C55 C54 C53 126.0(6) . . ?
C54 C55 C56 118.9(6) . . ?
C54 C55 H55A 120.6 . . ?
C56 C55 H55A 120.6 . . ?
C57 C56 C55 119.7(7) . . ?
C57 C56 H56A 120.1 . . ?
C55 C56 H56A 120.1 . . ?
C56 C57 C58 118.8(6) . . ?
C56 C57 H57A 120.6 . . ?
C58 C57 H57A 120.6 . . ?
N8 C58 C57 120.9(6) . . ?
N8 C58 C59 114.2(5) . . ?
C57 C58 C59 124.9(6) . . ?
O21 C59 C58 110.8(5) . . ?
O21 C59 H59A 109.5 . . ?
C58 C59 H59A 109.5 . . ?
O21 C59 H59B 109.5 . . ?
C58 C59 H59B 109.5 . . ?
H59A C59 H59B 108.1 . . ?

loop_
_geom_bond_atom_site_label_1
_geom_bond_atom_site_label_2
_geom_bond_distance
_geom_bond_site_symmetry_2
_geom_bond_publ_flag
Fe1 O22 1.978(4) . ?
Fe1 O21 2.009(4) . ?
Fe1 O3 2.072(4) . ?
Fe1 O1 2.090(4) . ?
Fe1 O9 2.177(4) . ?
Fe1 O2 2.177(4) . ?
Fe1 N1 2.220(5) . ?
Fe2 O22 1.865(4) . ?
Fe2 O5 2.005(4) . ?
Fe2 O3 2.010(4) . ?
Fe2 O6 2.020(4) . ?
Fe2 N2 2.106(6) . ?
Fe2 O4 2.147(5) . ?
Fe3 O19 1.952(4) . ?
Fe3 O10 1.992(4) . ?
Fe3 O6 2.059(4) . ?
Fe3 O8 2.068(4) . ?
Fe3 O7 2.072(4) . ?
Fe3 N3 2.084(5) . ?
Fe4 O15 1.856(4) . ?
Fe4 O12 1.993(4) . ?
Fe4 O20 2.005(4) . ?
Fe4 O10 2.026(4) . ?
Fe4 N5 2.109(5) . ?
Fe4 O11 2.157(4) . ?
Fe5 O15 1.973(4) . ?
Fe5 O7 2.034(4) . ?
Fe5 O14 2.074(5) . ?
Fe5 O12 2.078(4) . ?
Fe5 O13 2.145(5) . ?
Fe5 O16 2.160(5) . ?
Fe5 N6 2.240(5) . ?
Fe6 O15 1.920(4) . ?
Fe6 O18 1.998(4) . ?
Fe6 O17 2.000(4) . ?
Fe6 O16 2.006(4) . ?
Fe6 N7 2.051(6) . ?
Fe6 O19 2.096(4) . ?
Fe7 O19 1.958(4) . ?
Fe7 O5 2.011(4) . ?
Fe7 O17 2.033(4) . ?
Fe7 O20 2.053(4) . ?
Fe7 N8 2.060(5) . ?
Fe7 O21 2.088(4) . ?
Fe8 O22 1.915(4) . ?
Fe8 O18 1.948(4) . ?
Fe8 O8 2.003(4) . ?
Fe8 O9 2.015(4) . ?
Fe8 N4 2.080(5) . ?
Fe8 O19 2.089(4) . ?
Cl1 O32 1.390(7) . ?
Cl1 O33 1.406(6) . ?
Cl1 O31 1.408(7) . ?
Cl1 O30 1.442(7) . ?
Cl2 O36 1.395(6) . ?
Cl2 O35 1.419(5) . ?
Cl2 O37 1.432(5) . ?
Cl2 O34 1.454(6) . ?
Cl3 O39 1.409(6) . ?
Cl3 O38 1.411(6) . ?
Cl3 O40 1.439(7) . ?
Cl3 O41 1.458(5) . ?
Cl4 O44 1.401(6) . ?
Cl4 O42 1.402(6) . ?
Cl4 O45 1.405(8) . ?
Cl4 O43 1.415(7) . ?
Cl5 O46 1.403(6) . ?
Cl5 O47 1.422(6) . ?
Cl5 O48 1.438(6) . ?
Cl5 O49 1.453(6) . ?
N1 C7 1.347(8) . ?
N1 C3 1.350(8) . ?
N2 C14 1.339(8) . ?
N2 C10 1.344(9) . ?
N3 C17 1.343(8) . ?
N3 C21 1.343(8) . ?
N4 C24 1.325(9) . ?
N4 C28 1.335(8) . ?
N5 C31 1.340(8) . ?
N5 C35 1.348(8) . ?
N6 C38 1.337(9) . ?
N6 C42 1.337(8) . ?
N7 C46 1.326(8) . ?
N7 C50 1.332(9) . ?
N8 C58 1.337(8) . ?
N8 C54 1.342(8) . ?
O1 C1 1.425(9) . ?
O1 H1D 0.9500 . ?
O2 C2 1.422(7) . ?
O2 H2C 0.9500 . ?
O3 C8 1.379(7) . ?
O4 C9 1.439(8) . ?
O4 H4B 0.9500 . ?
O5 C15 1.418(7) . ?
O6 C16 1.454(8) . ?
O7 C22 1.409(7) . ?
O8 C23 1.418(8) . ?
O9 C29 1.416(7) . ?
O10 C30 1.398(7) . ?
O11 C36 1.438(8) . ?
O11 H11B 0.9500 . ?
O12 C37 1.384(8) . ?
O13 C43 1.430(8) . ?
O13 H13B 0.9500 . ?
O14 C44 1.433(9) . ?
O14 H14A 0.9500 . ?
O16 C45 1.410(8) . ?
O17 C51 1.431(8) . ?
O18 C52 1.411(8) . ?
O20 C53 1.428(7) . ?
O21 C59 1.421(7) . ?
O23 C60 1.458(10) . ?
O24 C61 1.57(3) . ?
O25 C62 1.383(16) . ?
O26 C63 1.452(11) . ?
O27 C64 1.453(16) . ?
O28 C65 1.520(19) . ?
O29 C66 1.20(2) . ?
C1 H1A 0.9800 . ?
C1 H1B 0.9800 . ?
C1 H1C 0.9800 . ?
C2 C3 1.485(9) . ?
C2 H2A 0.9900 . ?
C2 H2B 0.9900 . ?
C3 C4 1.370(9) . ?
C4 C5 1.356(10) . ?
C4 H4A 0.9500 . ?
C5 C6 1.412(10) . ?
C5 H5A 0.9500 . ?
C6 C7 1.383(9) . ?
C6 H6A 0.9500 . ?
C7 C8 1.499(9) . ?
C8 H8A 0.9900 . ?
C8 H8B 0.9900 . ?
C9 C10 1.491(10) . ?
C9 H9A 0.9900 . ?
C9 H9B 0.9900 . ?
C10 C11 1.375(10) . ?
C11 C12 1.396(12) . ?
C11 H11A 0.9500 . ?
C12 C13 1.380(11) . ?
C12 H12A 0.9500 . ?
C13 C14 1.390(9) . ?
C13 H13A 0.9500 . ?
C14 C15 1.506(9) . ?
C15 H15A 0.9900 . ?
C15 H15B 0.9900 . ?
C16 C17 1.510(9) . ?
C16 H16A 0.9900 . ?
C16 H16B 0.9900 . ?
C17 C18 1.357(10) . ?
C18 C19 1.391(10) . ?
C18 H18A 0.9500 . ?
C19 C20 1.384(10) . ?
C19 H19A 0.9500 . ?
C20 C21 1.365(10) . ?
C20 H20A 0.9500 . ?
C21 C22 1.498(9) . ?
C22 H22A 0.9900 . ?
C22 H22B 0.9900 . ?
C23 C24 1.498(10) . ?
C23 H23A 0.9900 . ?
C23 H23B 0.9900 . ?
C24 C25 1.392(10) . ?
C25 C26 1.383(11) . ?
C25 H25A 0.9500 . ?
C26 C27 1.363(12) . ?
C26 H26A 0.9500 . ?
C27 C28 1.386(10) . ?
C27 H27A 0.9500 . ?
C28 C29 1.491(10) . ?
C29 H29A 0.9900 . ?
C29 H29B 0.9900 . ?
C30 C31 1.511(9) . ?
C30 H30A 0.9900 . ?
C30 H30B 0.9900 . ?
C31 C32 1.387(9) . ?
C32 C33 1.383(10) . ?
C32 H32A 0.9500 . ?
C33 C34 1.388(10) . ?
C33 H33A 0.9500 . ?
C34 C35 1.386(9) . ?
C34 H34A 0.9500 . ?
C35 C36 1.485(10) . ?
C36 H36A 0.9900 . ?
C36 H36B 0.9900 . ?
C37 C38 1.485(10) . ?
C37 H37A 0.9900 . ?
C37 H37B 0.9900 . ?
C38 C39 1.386(10) . ?
C39 C40 1.385(11) . ?
C39 H39A 0.9500 . ?
C40 C41 1.334(11) . ?
C40 H40A 0.9500 . ?
C41 C42 1.404(10) . ?
C41 H41A 0.9500 . ?
C42 C43 1.501(10) . ?
C43 H43A 0.9900 . ?
C43 H43B 0.9900 . ?
C44 H44A 0.9800 . ?
C44 H44B 0.9800 . ?
C44 H44C 0.9800 . ?
C45 C46 1.508(10) . ?
C45 H45A 0.9900 . ?
C45 H45B 0.9900 . ?
C46 C47 1.389(10) . ?
C47 C48 1.376(11) . ?
C47 H47A 0.9500 . ?
C48 C49 1.388(10) . ?
C48 H48A 0.9500 . ?
C49 C50 1.370(10) . ?
C49 H49A 0.9500 . ?
C50 C51 1.530(10) . ?
C51 H51A 0.9900 . ?
C51 H51B 0.9900 . ?
C52 H52A 0.9800 . ?
C52 H52B 0.9800 . ?
C52 H52C 0.9800 . ?
C53 C54 1.494(9) . ?
C53 H53A 0.9900 . ?
C53 H53B 0.9900 . ?
C54 C55 1.374(9) . ?
C55 C56 1.390(10) . ?
C55 H55A 0.9500 . ?
C56 C57 1.374(9) . ?
C56 H56A 0.9500 . ?
C57 C58 1.386(9) . ?
C57 H57A 0.9500 . ?
C58 C59 1.517(9) . ?
C59 H59A 0.9900 . ?
C59 H59B 0.9900 . ?
